data_2002121
loop_
_publ_author_name
'Schiffler, S'
'Muller-Buschbaum, H'

_publ_section_title
;
Zur Kenntnis der metastabilen Verbindung Ba Ni2 Sc8 O15
;
_journal_name_full 'Journal of the Less-Common Metals'
_journal_page_first 229
_journal_page_last 234
_journal_paper_doi 10.1016/0022-5088(86)90495-9
_journal_volume 124
_journal_year 1986
_chemical_formula_structural 'Ba Ni2 Sc8 O15'
_chemical_formula_sum 'Ba Ni2 O15 Sc8'
_chemical_name_systematic 'Barium nickel scandium oxide (1/2/8/15)'
_space_group_IT_number 64
_symmetry_cell_setting orthorhombic
_symmetry_Int_Tables_number 64
_symmetry_space_group_name_Hall '-C 2ac 2'
_symmetry_space_group_name_H-M 'C m c a'
_cell_angle_alpha 90
_cell_angle_beta 90
_cell_angle_gamma 90
_cell_formula_units_Z 4
_cell_length_a 12.0083(31)
_cell_length_b 10.7399(30)
_cell_length_c 9.7504(57)
_cell_volume 1257.5
_refine_ls_R_factor_all 0.068
_cod_database_code 2002121

loop_
_symmetry_equiv_pos_as_xyz
x,y,z
x,-y,-z
x,1/2-y,1/2+z
x,1/2+y,1/2-z
-x,-y,-z
-x,y,z
-x,1/2+y,1/2-z
-x,1/2-y,1/2+z
1/2+x,1/2+y,z
1/2+x,1/2-y,-z
1/2+x,-y,1/2+z
1/2+x,y,1/2-z
1/2-x,1/2-y,-z
1/2-x,1/2+y,z
1/2-x,y,1/2-z
1/2-x,-y,1/2+z

loop_
_atom_site_label
_atom_site_type_symbol
_atom_site_symmetry_multiplicity
_atom_site_Wyckoff_symbol
_atom_site_fract_x
_atom_site_fract_y
_atom_site_fract_z
_atom_site_occupancy
_atom_site_attached_hydrogens
_atom_site_calc_flag
Sc1 Sc3+ 8 f 0. 0.3126(8) 0.137(1) 1. 0 d
Sc2 Sc3+ 16 g 0.3680(6) 0.0840(7) 0.1468(6) 1. 0 d
Ni1 Ni2+ 16 g 0.2599(4) 0.1623(5) 0.6135(5) 0.5 0 d
Sc3 Sc3+ 16 g 0.2599(4) 0.1623(5) 0.6135(5) 0.5 0 d
Ba1 Ba2+ 4 a 0. 0. 0. 1. 0 d
O1 O2- 8 d 0.759(3) 0.5 0.5 1. 0 d
O2 O2- 8 e 0.25 0.186(2) 0.25 1. 0 d
O3 O2- 16 g 0.869(2) 0.912(2) 0.258(3) 1. 0 d
O4 O2- 8 f 0. 0.642(3) 0.262(4) 1. 0 d
O5 O2- 16 g 0.632(2) 0.268(2) 0.501(3) 1. 0 d
O6 O2- 4 b 0.5 0.5 0.5 1. 0 d

loop_
_atom_type_symbol
_atom_type_oxidation_number
Sc3+ 3.000
Ni2+ 2.000
Ba2+ 2.000
O2- -2.000
